data_1525589
loop_
_publ_author_name
'Asahi, T.'
'Onodera, A.'
'Hasebe, K.'

_publ_section_title
;
 Crystal structure of the high pressure phase VI of thiourea
;
_journal_name_full 'Journal of the Physical Society of Japan'
_journal_page_first 2895
_journal_page_last 2899
_journal_volume 69
_journal_year 2000
_chemical_formula_sum 'C H4 N2 S'
_chemical_name_systematic 'S C (N H2)2'
_space_group_IT_number 62
_symmetry_space_group_name_Hall '-P 2c 2ab'
_symmetry_space_group_name_H-M 'P b n m'
_cell_angle_alpha 90
_cell_angle_beta 90
_cell_angle_gamma 90
_cell_formula_units_Z 12
_cell_length_a 5.503
_cell_length_b 7.138
_cell_length_c 24.78799
_cell_volume 973.683
_citation_journal_id_ASTM JUPSAU
_cod_data_source_file Asahi_JUPSAU_2000_151.cif
_cod_data_source_block C1H4N2S1
_cod_original_cell_volume 973.6825
_cod_original_sg_symbol_Hall '-P 2ac 2n (z,x,y)'
_cod_original_formula_sum 'C1 H4 N2 S1'
_cod_database_code 1525589

loop_
_symmetry_equiv_pos_as_xyz
x,y,z
x+1/2,-y+1/2,-z
-x+1/2,y+1/2,-z+1/2
-x,-y,z+1/2
-x,-y,-z
-x-1/2,y-1/2,z
x-1/2,-y-1/2,z-1/2
x,y,-z-1/2

loop_
_atom_site_label
_atom_site_type_symbol
_atom_site_fract_x
_atom_site_fract_y
_atom_site_fract_z
_atom_site_occupancy
_atom_site_U_iso_or_equiv
C1 C+4 0.2413 -0.0076 0.25 1 0.0
H2 H+1 0.301 -0.01 0.174 1 0.0
H3 H+1 0.596 0.214 0.047 1 0.0
N2 N-3 0.7354 0.1589 0.0417 1 0.0
N3 N-3 0.8006 0.2212 0.1305 1 0.0
N1 N-3 0.363 0.0023 0.2043 1 0.0
H4 H+1 0.738 0.1 0.011 1 0.0
H1 H+1 0.5 0.022 0.207 1 0.0
C2 C+4 0.8722 0.1405 0.0854 1 0.0
H6 H+1 0.86 0.191 0.167 1 0.0
S1 S-2 -0.0642 -0.0467 0.25 1 0.0
H5 H+1 0.652 0.272 0.133 1 0.0
S2 S-2 0.1382 0.0194 0.08102 1 0.0
